data_4315984
loop_
_publ_author_name
'Ya-Ching Yang'
'Yi-Chun Lai'
'Joel R. Salazar'
'V\'it\(ezslav Zima'
'Kwang-Hua Lii'
'Sue-Lein Wang'

_publ_section_title
;
 Untypical [VOPO4]-Layer in Vanadyl Phosphates with Variant Interlayer Gap
 of Double-Tiered Template
;
_journal_name_full 'Inorganic Chemistry'
_journal_page_first 6196
_journal_page_last 6202
_journal_paper_doi 10.1021/ic100898g
_journal_volume 49
_journal_year 2010
_chemical_formula_sum 'C6 H15 N O5.5 P V'
_chemical_formula_weight 271.10
_chemical_name_systematic
; 
 ? 
;
_space_group_IT_number 14
_symmetry_cell_setting monoclinic
_symmetry_space_group_name_Hall '-P 2ybc'
_symmetry_space_group_name_H-M 'P 1 21/c 1'
_atom_sites_solution_hydrogens geom
_atom_sites_solution_primary direct
_atom_sites_solution_secondary difmap
_audit_creation_method SHELXL-97
_cell_angle_alpha 90.00
_cell_angle_beta 94.5190(10)
_cell_angle_gamma 90.00
_cell_formula_units_Z 8
_cell_length_a 16.3461(9)
_cell_length_b 14.2641(8)
_cell_length_c 9.4037(5)
_cell_measurement_reflns_used 6633
_cell_measurement_temperature 296(2)
_cell_measurement_theta_max 25
_cell_measurement_theta_min 2.5
_cell_volume 2185.8(2)
_computing_cell_refinement 'Bruker SMART'
_computing_data_collection 'Bruker SMART'
_computing_data_reduction 'Bruker SAINT'
_computing_molecular_graphics 'Bruker SHELXTL'
_computing_publication_material 'Bruker SHELXTL'
_computing_structure_refinement 'SHELXL-97 (Sheldrick, 2008)'
_computing_structure_solution 'SHELXS-97 (Sheldrick, 2008)'
_diffrn_ambient_temperature 293(2)
_diffrn_measured_fraction_theta_full 0.995
_diffrn_measured_fraction_theta_max 0.995
_diffrn_measurement_device_type 'CCD area detector'
_diffrn_measurement_method 'phi and omega scans'
_diffrn_radiation_monochromator graphite
_diffrn_radiation_source 'fine-focus sealed tube'
_diffrn_radiation_type MoK\a
_diffrn_radiation_wavelength 0.71073
_diffrn_reflns_av_R_equivalents 0.0376
_diffrn_reflns_av_sigmaI/netI 0.0380
_diffrn_reflns_limit_h_max 15
_diffrn_reflns_limit_h_min -21
_diffrn_reflns_limit_k_max 19
_diffrn_reflns_limit_k_min -18
_diffrn_reflns_limit_l_max 12
_diffrn_reflns_limit_l_min -12
_diffrn_reflns_number 15948
_diffrn_reflns_theta_full 28.28
_diffrn_reflns_theta_max 28.28
_diffrn_reflns_theta_min 1.90
_exptl_absorpt_coefficient_mu 1.057
_exptl_absorpt_correction_T_max 0.952
_exptl_absorpt_correction_T_min 0.860
_exptl_absorpt_correction_type empirical
_exptl_crystal_colour green
_exptl_crystal_density_diffrn 1.648
_exptl_crystal_density_meas ?
_exptl_crystal_density_method 'not measured'
_exptl_crystal_description lamellar
_exptl_crystal_F_000 1120
_exptl_crystal_size_max 0.2
_exptl_crystal_size_mid 0.2
_exptl_crystal_size_min 0.125
_refine_diff_density_max 0.917
_refine_diff_density_min -0.722
_refine_diff_density_rms 0.110
_refine_ls_extinction_method none
_refine_ls_goodness_of_fit_ref 1.049
_refine_ls_hydrogen_treatment constr
_refine_ls_matrix_type full
_refine_ls_number_parameters 266
_refine_ls_number_reflns 5398
_refine_ls_number_restraints 0
_refine_ls_restrained_S_all 1.049
_refine_ls_R_factor_all 0.0607
_refine_ls_R_factor_gt 0.0469
_refine_ls_shift/su_max 0.001
_refine_ls_shift/su_mean 0.000
_refine_ls_structure_factor_coef Fsqd
_refine_ls_weighting_details 'calc w=1/[\s^2^(Fo^2^)+(0.0737P)^2^+3.3969P] where P=(Fo^2^+2Fc^2^)/3'
_refine_ls_weighting_scheme calc
_refine_ls_wR_factor_gt 0.1262
_refine_ls_wR_factor_ref 0.1411
_reflns_number_gt 4418
_reflns_number_total 5398
_reflns_threshold_expression >2sigma(I)
_cod_data_source_file ic100898g_si_002_1.cif
_cod_data_source_block fullm
_cod_depositor_comments
;
The following automatic conversions were performed:

'_exptl_crystal_density_meas' value 'not measured' was changed to '?'
- the value is perceived as not measured.

Automatic conversion script
Id: cif_fix_values 3008 2015-01-20 13:52:24Z robertas 
;
_cod_original_formula_sum 'C6 H15 N O5.50 P V'
_cod_database_code 4315984

loop_
_symmetry_equiv_pos_as_xyz
'x, y, z'
'-x, y+1/2, -z+1/2'
'-x, -y, -z'
'x, -y-1/2, z-1/2'

loop_
_atom_site_label
_atom_site_type_symbol
_atom_site_fract_x
_atom_site_fract_y
_atom_site_fract_z
_atom_site_U_iso_or_equiv
_atom_site_adp_type
_atom_site_occupancy
_atom_site_symmetry_multiplicity
_atom_site_calc_flag
_atom_site_refinement_flags
_atom_site_disorder_assembly
_atom_site_disorder_group
V1 V 0.40284(3) 0.63585(3) 0.04618(5) 0.01808(13) Uani 1 1 d . . .
V2 V 0.59211(3) 0.56141(3) 0.48662(5) 0.01869(14) Uani 1 1 d . . .
P1 P 0.41184(5) 0.65465(5) 0.39384(7) 0.01826(17) Uani 1 1 d . . .
P2 P 0.48639(5) 0.53944(5) -0.22005(7) 0.01987(18) Uani 1 1 d . . .
O1 O 0.50613(15) 0.64743(16) 0.4000(2) 0.0280(5) Uani 1 1 d . . .
O2 O 0.38002(14) 0.67910(15) 0.2409(2) 0.0238(5) Uani 1 1 d . . .
O3 O 0.37421(16) 0.56317(15) 0.4436(2) 0.0301(5) Uani 1 1 d . . .
O4 O 0.38531(14) 0.73235(14) 0.4924(2) 0.0227(4) Uani 1 1 d . . .
O5 O 0.46212(13) 0.62227(14) -0.1292(2) 0.0212(4) Uani 1 1 d . . .
O6 O 0.53984(17) 0.47181(16) -0.1297(2) 0.0330(6) Uani 1 1 d . . .
O7 O 0.53565(17) 0.58049(19) -0.3381(3) 0.0401(7) Uani 1 1 d . . .
O8 O 0.40954(16) 0.49160(18) -0.2899(3) 0.0347(6) Uani 1 1 d . . .
O9 O 0.31574(15) 0.59102(17) -0.0067(2) 0.0316(5) Uani 1 1 d . . .
O10 O 0.67279(15) 0.62336(17) 0.5012(3) 0.0316(5) Uani 1 1 d . . .
O11 O 0.5374(3) 0.7103(3) 0.1369(4) 0.0379(9) Uani 0.697(5) 1 d P . .
O11' O 0.5787(6) 0.7388(6) 0.2024(10) 0.0379(9) Uani 0.303(5) 1 d P . .
N1 N 0.29674(18) 0.85028(19) 0.1998(3) 0.0268(6) Uani 1 1 d . . .
N2 N 0.6445(3) 0.6403(4) -0.0426(6) 0.0763(15) Uani 1 1 d . . .
C1 C 0.2169(3) 0.8366(4) 0.1222(6) 0.0618(14) Uani 1 1 d . . .
C2 C 0.1762(3) 0.9256(4) 0.0790(8) 0.0768(17) Uani 1 1 d . . .
C3 C 0.0912(5) 0.9117(8) 0.0075(11) 0.130(4) Uani 1 1 d . . .
C4 C 0.0417(5) 0.8431(9) 0.0699(14) 0.153(5) Uani 1 1 d . . .
C5 C 0.0813(5) 0.7578(8) 0.1181(11) 0.139(4) Uani 1 1 d . . .
C6 C 0.1671(4) 0.7665(5) 0.1861(9) 0.096(2) Uani 1 1 d . . .
C7 C 0.7338(3) 0.6526(3) -0.0289(6) 0.0556(12) Uani 1 1 d . . .
C8 C 0.7688(4) 0.6284(5) 0.1154(7) 0.0799(18) Uani 1 1 d . . .
C9 C 0.8612(5) 0.6325(7) 0.1263(12) 0.122(3) Uani 1 1 d . . .
C10 C 0.8981(5) 0.5816(8) 0.0138(18) 0.151(5) Uani 1 1 d . . .
C11 C 0.8642(7) 0.6086(8) -0.1296(15) 0.141(4) Uani 1 1 d . . .
C12 C 0.7716(4) 0.6021(5) -0.1455(7) 0.0781(17) Uani 1 1 d . . .
H1 H 0.3226 0.8504 0.1109 0.080 Uiso 1 1 d . . .
H2 H 0.6378 0.7056 -0.0115 0.080 Uiso 1 1 d . . .
H1A H 0.3155 0.9091 0.2180 0.080 Uiso 1 1 d . . .
H1B H 0.3280 0.8009 0.2301 0.080 Uiso 1 1 d . . .
H1C H 0.2294 0.8072 0.0313 0.080 Uiso 1 1 d . . .
H2A H 0.6180 0.6207 0.0330 0.080 Uiso 1 1 d . . .
H2B H 0.6145 0.6541 -0.1253 0.080 Uiso 1 1 d . . .
H2C H 0.2111 0.9615 0.0200 0.080 Uiso 1 1 d . . .
H2D H 0.1714 0.9632 0.1646 0.080 Uiso 1 1 d . . .
H3A H 0.0972 0.8897 -0.0948 0.080 Uiso 1 1 d . . .
H3B H 0.0624 0.9711 -0.0080 0.080 Uiso 1 1 d . . .
H4A H -0.0080 0.8315 0.0136 0.080 Uiso 1 1 d . . .
H4B H 0.0241 0.8740 0.1589 0.080 Uiso 1 1 d . . .
H5A H 0.0851 0.7177 0.0297 0.080 Uiso 1 1 d . . .
H5B H 0.0476 0.7211 0.1760 0.080 Uiso 1 1 d . . .
H6A H 0.1626 0.7858 0.2863 0.080 Uiso 1 1 d . . .
H6B H 0.1952 0.7072 0.1918 0.080 Uiso 1 1 d . . .
H7A H 0.7443 0.7192 -0.0428 0.080 Uiso 1 1 d . . .
H8A H 0.7514 0.5649 0.1400 0.080 Uiso 1 1 d . . .
H8B H 0.7461 0.6692 0.1866 0.080 Uiso 1 1 d . . .
H9A H 0.8839 0.6119 0.2204 0.080 Uiso 1 1 d . . .
H9B H 0.8782 0.6990 0.1210 0.080 Uiso 1 1 d . . .
H10A H 0.8864 0.5135 0.0262 0.080 Uiso 1 1 d . . .
H10B H 0.9572 0.5858 0.0227 0.080 Uiso 1 1 d . . .
H11A H 0.8881 0.5711 -0.2045 0.080 Uiso 1 1 d . . .
H11B H 0.8812 0.6734 -0.1497 0.080 Uiso 1 1 d . . .
H12A H 0.7501 0.6265 -0.2382 0.080 Uiso 1 1 d . . .
H12B H 0.7557 0.5367 -0.1445 0.080 Uiso 1 1 d . . .

loop_
_atom_site_aniso_label
_atom_site_aniso_U_11
_atom_site_aniso_U_22
_atom_site_aniso_U_33
_atom_site_aniso_U_23
_atom_site_aniso_U_13
_atom_site_aniso_U_12
V1 0.0293(3) 0.0134(2) 0.0117(2) 0.00114(16) 0.00258(18) 0.00219(18)
V2 0.0250(3) 0.0138(2) 0.0178(2) -0.00064(17) 0.00542(19) -0.00167(18)
P1 0.0312(4) 0.0126(3) 0.0113(3) 0.0005(2) 0.0033(3) 0.0033(3)
P2 0.0324(4) 0.0166(3) 0.0110(3) 0.0004(2) 0.0035(3) 0.0064(3)
O1 0.0317(13) 0.0301(12) 0.0222(11) -0.0013(9) 0.0021(9) 0.0061(9)
O2 0.0392(13) 0.0193(10) 0.0125(9) 0.0017(8) 0.0000(8) 0.0077(9)
O3 0.0479(15) 0.0158(10) 0.0274(12) 0.0031(8) 0.0086(10) -0.0007(9)
O4 0.0371(12) 0.0145(10) 0.0179(9) -0.0012(8) 0.0104(8) -0.0003(8)
O5 0.0346(12) 0.0164(10) 0.0132(9) -0.0003(7) 0.0056(8) 0.0043(8)
O6 0.0579(16) 0.0251(12) 0.0158(10) 0.0020(9) 0.0013(10) 0.0197(11)
O7 0.0563(17) 0.0382(14) 0.0295(12) 0.0129(11) 0.0262(12) 0.0182(12)
O8 0.0402(14) 0.0328(13) 0.0306(12) -0.0162(10) 0.0001(10) 0.0051(10)
O9 0.0397(14) 0.0311(13) 0.0238(11) 0.0014(9) 0.0009(10) -0.0103(10)
O10 0.0330(13) 0.0259(12) 0.0353(13) -0.0001(10) -0.0007(10) -0.0080(10)
O11 0.054(3) 0.0304(19) 0.0306(19) 0.0067(14) 0.0111(16) 0.0059(16)
O11' 0.054(3) 0.0304(19) 0.0306(19) 0.0067(14) 0.0111(16) 0.0059(16)
N1 0.0296(15) 0.0264(14) 0.0243(13) -0.0027(10) 0.0019(11) 0.0037(11)
N2 0.040(2) 0.086(4) 0.101(4) -0.015(3) 0.000(2) -0.008(2)
C1 0.039(2) 0.064(3) 0.079(4) 0.017(3) -0.014(2) -0.005(2)
C2 0.053(3) 0.066(4) 0.110(5) 0.015(3) -0.007(3) 0.015(3)
C3 0.055(4) 0.169(9) 0.162(9) 0.060(7) -0.015(5) 0.030(5)
C4 0.041(4) 0.209(13) 0.204(12) 0.025(10) -0.020(5) -0.004(5)
C5 0.068(5) 0.168(9) 0.177(10) 0.050(8) -0.023(5) -0.066(6)
C6 0.060(4) 0.092(5) 0.132(6) 0.040(4) -0.010(4) -0.027(3)
C7 0.046(3) 0.052(3) 0.069(3) -0.001(2) 0.005(2) 0.000(2)
C8 0.075(4) 0.092(5) 0.070(4) -0.013(3) -0.009(3) -0.013(3)
C9 0.079(5) 0.122(7) 0.156(9) 0.007(6) -0.052(6) -0.019(5)
C10 0.059(5) 0.124(9) 0.269(16) -0.038(10) 0.007(7) 0.014(5)
C11 0.109(7) 0.137(8) 0.192(11) -0.012(8) 0.101(8) -0.003(6)
C12 0.087(4) 0.083(4) 0.067(4) -0.007(3) 0.025(3) -0.007(3)

loop_
_atom_type_symbol
_atom_type_description
_atom_type_scat_dispersion_real
_atom_type_scat_dispersion_imag
_atom_type_scat_source
C C 0.0033 0.0016 'International Tables Vol C Tables 4.2.6.8 and 6.1.1.4'
H H 0.0000 0.0000 'International Tables Vol C Tables 4.2.6.8 and 6.1.1.4'
O O 0.0106 0.0060 'International Tables Vol C Tables 4.2.6.8 and 6.1.1.4'
P P 0.1023 0.0942 'International Tables Vol C Tables 4.2.6.8 and 6.1.1.4'
V V 0.3005 0.5294 'International Tables Vol C Tables 4.2.6.8 and 6.1.1.4'
N N 0.0061 0.0033 'International Tables Vol C Tables 4.2.6.8 and 6.1.1.4'

loop_
_geom_angle_atom_site_label_1
_geom_angle_atom_site_label_2
_geom_angle_atom_site_label_3
_geom_angle
_geom_angle_site_symmetry_1
_geom_angle_site_symmetry_3
_geom_angle_publ_flag
O9 V1 O6 101.49(12) . 3_665 ?
O9 V1 O4 101.20(11) . 4_575 ?
O6 V1 O4 157.24(11) 3_665 4_575 ?
O9 V1 O5 100.54(11) . . ?
O6 V1 O5 90.43(9) 3_665 . ?
O4 V1 O5 87.16(8) 4_575 . ?
O9 V1 O2 100.50(11) . . ?
O6 V1 O2 89.55(9) 3_665 . ?
O4 V1 O2 84.61(8) 4_575 . ?
O5 V1 O2 158.53(10) . . ?
O10 V2 O3 105.49(12) . 3_666 ?
O10 V2 O7 106.99(13) . 1_556 ?
O3 V2 O7 89.03(10) 3_666 1_556 ?
O10 V2 O1 104.34(12) . . ?
O3 V2 O1 150.12(11) 3_666 . ?
O7 V2 O1 83.97(10) 1_556 . ?
O10 V2 O8 103.99(12) . 3_665 ?
O3 V2 O8 87.11(10) 3_666 3_665 ?
O7 V2 O8 148.69(12) 1_556 3_665 ?
O1 V2 O8 84.09(10) . 3_665 ?
O4 P1 O2 108.23(12) . . ?
O4 P1 O3 106.98(13) . . ?
O2 P1 O3 111.50(14) . . ?
O4 P1 O1 110.85(13) . . ?
O2 P1 O1 108.40(13) . . ?
O3 P1 O1 110.86(13) . . ?
O6 P2 O5 110.02(12) . . ?
O6 P2 O8 111.95(15) . . ?
O5 P2 O8 110.11(13) . . ?
O6 P2 O7 109.59(15) . . ?
O5 P2 O7 106.42(13) . . ?
O8 P2 O7 108.57(15) . . ?
P1 O1 V2 136.75(15) . . ?
P1 O2 V1 135.86(13) . . ?
P1 O3 V2 140.04(16) . 3_666 ?
P1 O4 V1 143.88(13) . 4_576 ?
P2 O5 V1 134.76(13) . . ?
P2 O6 V1 166.56(17) . 3_665 ?
P2 O7 V2 149.06(18) . 1_554 ?
P2 O8 V2 121.12(15) . 3_665 ?
C1 N1 H1 90.2 . . ?
C1 N1 H1A 119.7 . . ?
H1 N1 H1A 89.9 . . ?
C1 N1 H1B 121.1 . . ?
H1 N1 H1B 89.9 . . ?
H1A N1 H1B 119.2 . . ?
C7 N2 H2 89.7 . . ?
C7 N2 H2A 120.2 . . ?
H2 N2 H2A 89.2 . . ?
C7 N2 H2B 121.1 . . ?
H2 N2 H2B 89.1 . . ?
H2A N2 H2B 118.7 . . ?
C6 C1 N1 113.3(5) . . ?
C6 C1 C2 116.8(5) . . ?
N1 C1 C2 112.9(4) . . ?
C6 C1 H1C 103.1 . . ?
N1 C1 H1C 104.5 . . ?
C2 C1 H1C 104.3 . . ?
C1 C2 C3 112.9(6) . . ?
C1 C2 H2C 109.8 . . ?
C3 C2 H2C 112.0 . . ?
C1 C2 H2D 108.0 . . ?
C3 C2 H2D 108.0 . . ?
H2C C2 H2D 105.8 . . ?
C4 C3 C2 116.1(7) . . ?
C4 C3 H3A 106.0 . . ?
C2 C3 H3A 107.8 . . ?
C4 C3 H3B 112.0 . . ?
C2 C3 H3B 111.7 . . ?
H3A C3 H3B 101.9 . . ?
C3 C4 C5 117.2(8) . . ?
C3 C4 H4A 112.2 . . ?
C5 C4 H4A 111.9 . . ?
C3 C4 H4B 104.5 . . ?
C5 C4 H4B 105.1 . . ?
H4A C4 H4B 104.5 . . ?
C4 C5 C6 116.5(8) . . ?
C4 C5 H5A 105.9 . . ?
C6 C5 H5A 106.3 . . ?
C4 C5 H5B 112.2 . . ?
C6 C5 H5B 111.3 . . ?
H5A C5 H5B 103.5 . . ?
C1 C6 C5 114.8(6) . . ?
C1 C6 H6A 106.8 . . ?
C5 C6 H6A 107.0 . . ?
C1 C6 H6B 110.4 . . ?
C5 C6 H6B 112.1 . . ?
H6A C6 H6B 105.2 . . ?
N2 C7 C8 111.4(5) . . ?
N2 C7 C12 110.2(5) . . ?
C8 C7 C12 114.4(5) . . ?
N2 C7 H7A 106.8 . . ?
C8 C7 H7A 106.9 . . ?
C12 C7 H7A 106.6 . . ?
C7 C8 C9 111.6(6) . . ?
C7 C8 H8A 109.5 . . ?
C9 C8 H8A 109.0 . . ?
C7 C8 H8B 110.5 . . ?
C9 C8 H8B 111.2 . . ?
H8A C8 H8B 104.8 . . ?
C10 C9 C8 113.8(7) . . ?
C10 C9 H9A 111.0 . . ?
C8 C9 H9A 110.8 . . ?
C10 C9 H9B 108.0 . . ?
C8 C9 H9B 108.5 . . ?
H9A C9 H9B 104.2 . . ?
C9 C10 C11 112.9(9) . . ?
C9 C10 H10A 107.9 . . ?
C11 C10 H10A 107.5 . . ?
C9 C10 H10B 112.1 . . ?
C11 C10 H10B 111.5 . . ?
H10A C10 H10B 104.6 . . ?
C10 C11 C12 112.2(8) . . ?
C10 C11 H11A 111.7 . . ?
C12 C11 H11A 110.2 . . ?
C10 C11 H11B 109.2 . . ?
C12 C11 H11B 109.4 . . ?
H11A C11 H11B 103.7 . . ?
C7 C12 C11 111.6(6) . . ?
C7 C12 H12A 110.1 . . ?
C11 C12 H12A 110.6 . . ?
C7 C12 H12B 109.5 . . ?
C11 C12 H12B 108.9 . . ?
H12A C12 H12B 105.9 . . ?

loop_
_geom_bond_atom_site_label_1
_geom_bond_atom_site_label_2
_geom_bond_distance
_geom_bond_site_symmetry_2
_geom_bond_publ_flag
V1 O9 1.604(2) . ?
V1 O6 1.933(2) 3_665 ?
V1 O4 1.962(2) 4_575 ?
V1 O5 1.987(2) . ?
V1 O2 1.995(2) . ?
V2 O10 1.584(2) . ?
V2 O3 1.958(2) 3_666 ?
V2 O7 1.970(2) 1_556 ?
V2 O1 1.991(2) . ?
V2 O8 1.997(2) 3_665 ?
P1 O4 1.530(2) . ?
P1 O2 1.530(2) . ?
P1 O3 1.532(2) . ?
P1 O1 1.541(3) . ?
P2 O6 1.516(2) . ?
P2 O5 1.528(2) . ?
P2 O8 1.531(3) . ?
P2 O7 1.538(2) . ?
O3 V2 1.958(2) 3_666 ?
O4 V1 1.962(2) 4_576 ?
O6 V1 1.933(2) 3_665 ?
O7 V2 1.970(2) 1_554 ?
O8 V2 1.997(2) 3_665 ?
O11 O11' 0.968(10) . ?
N1 C1 1.457(5) . ?
N1 H1 0.9662 . ?
N1 H1A 0.9045 . ?
N1 H1B 0.9029 . ?
N2 C7 1.465(6) . ?
N2 H2 0.9855 . ?
N2 H2A 0.9054 . ?
N2 H2B 0.9070 . ?
C1 C6 1.449(8) . ?
C1 C2 1.476(7) . ?
C1 H1C 0.9888 . ?
C2 C3 1.508(10) . ?
C2 H2C 0.9722 . ?
C2 H2D 0.9752 . ?
C3 C4 1.426(14) . ?
C3 H3A 1.0241 . ?
C3 H3B 0.9741 . ?
C4 C5 1.435(14) . ?
C4 H4A 0.9490 . ?
C4 H4B 1.0071 . ?
C5 C6 1.500(10) . ?
C5 H5A 1.0149 . ?
C5 H5B 0.9591 . ?
C6 H6A 0.9904 . ?
C6 H6B 0.9622 . ?
C7 C8 1.472(8) . ?
C7 C12 1.486(8) . ?
C7 H7A 0.9768 . ?
C8 C9 1.508(11) . ?
C8 H8A 0.9819 . ?
C8 H8B 0.9812 . ?
C9 C10 1.453(15) . ?
C9 H9A 0.9770 . ?
C9 H9B 0.9901 . ?
C10 C11 1.469(16) . ?
C10 H10A 0.9990 . ?
C10 H10B 0.9637 . ?
C11 C12 1.512(12) . ?
C11 H11A 0.9892 . ?
C11 H11B 0.9878 . ?
C12 H12A 0.9774 . ?
C12 H12B 0.9683 . ?
